data_7221781
loop_
_publ_author_name
'Guo, Wei-Si'
'Xin, Xing'
'Zhao, Ke-Long'
'Wen, Li-Rong'
'Li, Ming'

_publ_section_title
;
 Acid/base-controlled chemodivergent synthesis of two differently
 functionalized tetrahydroimidazo[1,2-a]pyridines
;
_journal_name_full 'RSC Adv.'
_journal_paper_doi 10.1039/C5RA13395E
_journal_year 2015
_chemical_formula_moiety 'C33 H26 Cl3 N3 O2 S, C2 H6 O'
_chemical_formula_sum 'C35 H32 Cl3 N3 O3 S'
_chemical_formula_weight 681.05
_chemical_name_systematic
;
?
;
_space_group_IT_number 2
_symmetry_cell_setting triclinic
_symmetry_space_group_name_Hall '-P 1'
_symmetry_space_group_name_H-M 'P -1'
_atom_sites_solution_hydrogens geom
_atom_sites_solution_primary direct
_atom_sites_solution_secondary difmap
_audit_creation_method SHELXL-97
_audit_update_record
;
2011-12-15 deposited with the CCDC.
2015-08-12 downloaded from the CCDC.
;
_cell_angle_alpha 105.163(6)
_cell_angle_beta 91.364(5)
_cell_angle_gamma 94.812(7)
_cell_formula_units_Z 4
_cell_length_a 13.150(4)
_cell_length_b 13.400(5)
_cell_length_c 19.555(7)
_cell_measurement_reflns_used 11502
_cell_measurement_temperature 173(2)
_cell_measurement_theta_max 27.48
_cell_measurement_theta_min 1.56
_cell_volume 3310(2)
_computing_cell_refinement 'CrystalClear (Rigaku Inc., 2007)'
_computing_data_collection 'CrystalClear (Rigaku Inc., 2007)'
_computing_data_reduction 'CrystalClear (Rigaku Inc., 2007)'
_computing_molecular_graphics 'XP in Siemens SHELXTL (Sheldrick, 2008)'
_computing_publication_material 'SHELX97 (Sheldrick, 2008)'
_computing_structure_refinement 'SHELXL-97 (Sheldrick, 2008)'
_computing_structure_solution 'SHELXS-97 (Sheldrick, 2008)'
_diffrn_ambient_temperature 173(2)
_diffrn_measured_fraction_theta_full 0.998
_diffrn_measured_fraction_theta_max 0.998
_diffrn_measurement_device_type 'Saturn724+ CCD'
_diffrn_measurement_method '\w scans at fixed \c = 45\%'
_diffrn_radiation_monochromator graphite
_diffrn_radiation_source 'sealed tube'
_diffrn_radiation_type MoK\a
_diffrn_radiation_wavelength 0.71073
_diffrn_reflns_av_R_equivalents 0.0586
_diffrn_reflns_av_sigmaI/netI 0.0544
_diffrn_reflns_limit_h_max 15
_diffrn_reflns_limit_h_min -15
_diffrn_reflns_limit_k_max 15
_diffrn_reflns_limit_k_min -15
_diffrn_reflns_limit_l_max 23
_diffrn_reflns_limit_l_min -23
_diffrn_reflns_number 36022
_diffrn_reflns_theta_full 25.00
_diffrn_reflns_theta_max 25.00
_diffrn_reflns_theta_min 1.08
_exptl_absorpt_coefficient_mu 0.380
_exptl_absorpt_correction_T_max 0.9452
_exptl_absorpt_correction_T_min 0.8753
_exptl_absorpt_correction_type multi-scan
_exptl_absorpt_process_details 'CrystalClear (Rigaku Inc., 2007)'
_exptl_crystal_colour colorless
_exptl_crystal_density_diffrn 1.366
_exptl_crystal_density_method 'not measured'
_exptl_crystal_description block
_exptl_crystal_F_000 1416
_exptl_crystal_size_max 0.36
_exptl_crystal_size_mid 0.28
_exptl_crystal_size_min 0.15
_refine_diff_density_max 1.051
_refine_diff_density_min -0.428
_refine_diff_density_rms 0.070
_refine_ls_extinction_method none
_refine_ls_goodness_of_fit_ref 1.215
_refine_ls_hydrogen_treatment constr
_refine_ls_matrix_type full
_refine_ls_number_parameters 816
_refine_ls_number_reflns 11638
_refine_ls_number_restraints 0
_refine_ls_restrained_S_all 1.215
_refine_ls_R_factor_all 0.1081
_refine_ls_R_factor_gt 0.0964
_refine_ls_shift/su_max 0.001
_refine_ls_shift/su_mean 0.000
_refine_ls_structure_factor_coef Fsqd
_refine_ls_weighting_details 'calc w=1/[\s^2^(Fo^2^)+(0.0583P)^2^+6.7324P] where P=(Fo^2^+2Fc^2^)/3'
_refine_ls_weighting_scheme calc
_refine_ls_wR_factor_gt 0.2052
_refine_ls_wR_factor_ref 0.2124
_reflns_number_gt 10316
_reflns_number_total 11638
_reflns_threshold_expression >2sigma(I)
_cod_data_source_file c5ra13395e2.cif
_cod_data_source_block sa1778
_cod_original_sg_symbol_H-M P-1
_cod_database_code 7221781

loop_
_symmetry_equiv_pos_as_xyz
'x, y, z'
'-x, -y, -z'

loop_
_atom_site_label
_atom_site_type_symbol
_atom_site_fract_x
_atom_site_fract_y
_atom_site_fract_z
_atom_site_U_iso_or_equiv
_atom_site_adp_type
_atom_site_occupancy
_atom_site_symmetry_multiplicity
_atom_site_calc_flag
_atom_site_refinement_flags
Cl1 Cl 0.34584(12) 0.75873(12) 0.33148(7) 0.0551(4) Uani 1 1 d .
Cl2 Cl 0.19770(14) 0.71508(12) 0.62326(9) 0.0713(5) Uani 1 1 d .
Cl3 Cl 0.44599(12) 0.92742(13) 0.72110(7) 0.0613(4) Uani 1 1 d .
Cl4 Cl 1.16029(12) 0.72077(10) 0.17228(7) 0.0511(4) Uani 1 1 d .
Cl5 Cl 1.32049(15) 0.79395(12) -0.10969(10) 0.0796(6) Uani 1 1 d .
Cl6 Cl 1.05390(11) 0.60595(13) -0.22414(7) 0.0593(4) Uani 1 1 d .
S1 S 0.74296(9) 0.90030(8) 0.42509(6) 0.0324(3) Uani 1 1 d .
S2 S 0.76356(9) 0.59432(8) 0.07707(6) 0.0319(3) Uani 1 1 d .
O1 O 0.6957(2) 0.6957(2) 0.30313(15) 0.0308(7) Uani 1 1 d .
H1 H 0.7106 0.7602 0.3176 0.046 Uiso 1 1 d R
O2 O 0.3518(2) 0.4928(2) 0.36897(18) 0.0395(8) Uani 1 1 d .
O3 O 0.8195(2) 0.7910(2) 0.20355(15) 0.0302(7) Uani 1 1 d .
H3 H 0.8024 0.7275 0.1857 0.045 Uiso 1 1 calc R
O4 O 1.1638(2) 0.9995(2) 0.14529(16) 0.0320(7) Uani 1 1 d .
O5 O 0.7868(3) 0.6363(3) 0.58567(18) 0.0483(9) Uani 1 1 d .
H5A H 0.7414 0.5936 0.5938 0.072 Uiso 1 1 calc R
O6 O 0.2541(2) 0.1275(3) 0.07138(19) 0.0391(8) Uani 1 1 d .
H6 H 0.2182 0.1019 0.0987 0.059 Uiso 1 1 calc R
N1 N 0.6595(3) 0.5421(3) 0.33315(19) 0.0306(9) Uani 1 1 d .
N2 N 0.5165(3) 0.4400(3) 0.3030(2) 0.0364(9) Uani 1 1 d .
H2 H 0.4523 0.4161 0.3040 0.044 Uiso 1 1 calc R
N3 N 0.7813(3) 0.8069(3) 0.52571(18) 0.0295(8) Uani 1 1 d .
H3A H 0.7773 0.7493 0.5396 0.035 Uiso 1 1 calc R
N4 N 0.8541(3) 0.9482(3) 0.17793(18) 0.0280(8) Uani 1 1 d .
N5 N 0.9960(3) 1.0516(3) 0.2092(2) 0.0326(9) Uani 1 1 d .
H5 H 1.0597 1.0771 0.2079 0.039 Uiso 1 1 calc R
N6 N 0.7352(3) 0.6944(3) -0.02129(18) 0.0274(8) Uani 1 1 d .
H6A H 0.7459 0.7527 -0.0340 0.033 Uiso 1 1 calc R
C1 C 0.7180(3) 0.6432(3) 0.3549(2) 0.0273(9) Uani 1 1 d .
C2 C 0.6790(3) 0.6977(3) 0.4289(2) 0.0232(9) Uani 1 1 d .
H2A H 0.6897 0.6516 0.4608 0.028 Uiso 1 1 calc R
C3 C 0.5637(3) 0.7106(3) 0.4257(2) 0.0257(9) Uani 1 1 d .
H3B H 0.5520 0.7577 0.3948 0.031 Uiso 1 1 calc R
C4 C 0.5047(3) 0.6052(3) 0.3917(2) 0.0282(10) Uani 1 1 d .
C5 C 0.5581(3) 0.5308(3) 0.3443(2) 0.0290(10) Uani 1 1 d .
C6 C 0.5901(4) 0.3851(4) 0.2558(3) 0.0415(12) Uani 1 1 d .
H6B H 0.5633 0.3643 0.2058 0.050 Uiso 1 1 calc R
H6C H 0.6081 0.3226 0.2697 0.050 Uiso 1 1 calc R
C7 C 0.6814(4) 0.4667(4) 0.2667(3) 0.0400(12) Uani 1 1 d .
H7B H 0.7462 0.4361 0.2717 0.048 Uiso 1 1 calc R
H7A H 0.6853 0.4995 0.2268 0.048 Uiso 1 1 calc R
C8 C 0.8312(3) 0.6290(3) 0.3619(2) 0.0285(10) Uani 1 1 d .
C9 C 0.9046(4) 0.6810(4) 0.3315(3) 0.0363(11) Uani 1 1 d .
H9 H 0.8846 0.7248 0.3034 0.044 Uiso 1 1 calc R
C10 C 1.0074(4) 0.6697(4) 0.3416(3) 0.0453(13) Uani 1 1 d .
H10 H 1.0571 0.7064 0.3207 0.054 Uiso 1 1 calc R
C11 C 1.0386(4) 0.6057(4) 0.3818(3) 0.0429(12) Uani 1 1 d .
H11 H 1.1090 0.5982 0.3886 0.051 Uiso 1 1 calc R
C12 C 0.9649(4) 0.5529(4) 0.4119(3) 0.0453(13) Uani 1 1 d .
H12 H 0.9846 0.5085 0.4395 0.054 Uiso 1 1 calc R
C13 C 0.8635(4) 0.5647(4) 0.4019(3) 0.0391(12) Uani 1 1 d .
H13 H 0.8139 0.5279 0.4229 0.047 Uiso 1 1 calc R
C14 C 0.3991(3) 0.5815(3) 0.3966(2) 0.0303(10) Uani 1 1 d .
C15 C 0.3336(3) 0.6623(3) 0.4370(3) 0.0328(10) Uani 1 1 d .
C16 C 0.3036(3) 0.7438(4) 0.4123(3) 0.0365(11) Uani 1 1 d .
C17 C 0.2418(4) 0.8149(4) 0.4509(3) 0.0408(12) Uani 1 1 d .
H17 H 0.2223 0.8697 0.4324 0.049 Uiso 1 1 calc R
C18 C 0.2089(4) 0.8071(4) 0.5149(3) 0.0454(13) Uani 1 1 d .
H18 H 0.1674 0.8565 0.5416 0.055 Uiso 1 1 calc R
C19 C 0.2373(4) 0.7254(4) 0.5402(3) 0.0454(13) Uani 1 1 d .
C20 C 0.2956(4) 0.6520(4) 0.5032(3) 0.0385(11) Uani 1 1 d .
H20 H 0.3109 0.5951 0.5210 0.046 Uiso 1 1 calc R
C21 C 0.5312(3) 0.7628(3) 0.5004(2) 0.0244(9) Uani 1 1 d .
C22 C 0.4966(3) 0.8618(3) 0.5150(2) 0.0288(10) Uani 1 1 d .
H22 H 0.4916 0.8952 0.4779 0.035 Uiso 1 1 calc R
C23 C 0.4697(4) 0.9121(3) 0.5822(2) 0.0351(11) Uani 1 1 d .
H23 H 0.4444 0.9784 0.5913 0.042 Uiso 1 1 calc R
C24 C 0.4801(4) 0.8640(4) 0.6359(2) 0.0374(11) Uani 1 1 d .
C25 C 0.5168(4) 0.7684(4) 0.6237(3) 0.0385(11) Uani 1 1 d .
H25 H 0.5250 0.7372 0.6616 0.046 Uiso 1 1 calc R
C26 C 0.5416(3) 0.7176(4) 0.5558(3) 0.0344(11) Uani 1 1 d .
H26 H 0.5661 0.6509 0.5473 0.041 Uiso 1 1 calc R
C27 C 0.7390(3) 0.8022(3) 0.4629(2) 0.0252(9) Uani 1 1 d .
C28 C 0.8332(4) 0.8979(3) 0.5732(2) 0.0300(10) Uani 1 1 d .
C29 C 0.7848(4) 0.9467(4) 0.6334(2) 0.0381(11) Uani 1 1 d .
H29 H 0.7171 0.9221 0.6409 0.046 Uiso 1 1 calc R
C30 C 0.8351(5) 1.0313(4) 0.6830(3) 0.0494(14) Uani 1 1 d .
H30 H 0.8024 1.0639 0.7247 0.059 Uiso 1 1 calc R
C31 C 0.9319(5) 1.0676(4) 0.6715(3) 0.0500(14) Uani 1 1 d .
H31 H 0.9664 1.1254 0.7053 0.060 Uiso 1 1 calc R
C32 C 0.9794(4) 1.0208(4) 0.6111(3) 0.0535(15) Uani 1 1 d .
H32 H 1.0461 1.0472 0.6032 0.064 Uiso 1 1 calc R
C33 C 0.9304(4) 0.9347(4) 0.5611(3) 0.0422(12) Uani 1 1 d .
H33 H 0.9634 0.9022 0.5195 0.051 Uiso 1 1 calc R
C34 C 0.7976(3) 0.8469(3) 0.1539(2) 0.0230(9) Uani 1 1 d .
C35 C 0.8366(3) 0.7975(3) 0.0793(2) 0.0235(9) Uani 1 1 d .
H35 H 0.8263 0.8470 0.0499 0.028 Uiso 1 1 calc R
C36 C 0.9518(3) 0.7844(3) 0.0814(2) 0.0216(8) Uani 1 1 d .
H36 H 0.9638 0.7327 0.1088 0.026 Uiso 1 1 calc R
C37 C 1.0098(3) 0.8879(3) 0.1199(2) 0.0230(9) Uani 1 1 d .
C38 C 0.9562(3) 0.9607(3) 0.1672(2) 0.0237(9) Uani 1 1 d .
C39 C 0.9221(4) 1.1045(4) 0.2576(3) 0.0364(11) Uani 1 1 d .
H39B H 0.9047 1.1687 0.2458 0.044 Uiso 1 1 calc R
H39A H 0.9487 1.1220 0.3075 0.044 Uiso 1 1 calc R
C40 C 0.8302(4) 1.0236(4) 0.2447(2) 0.0365(11) Uani 1 1 d .
H40A H 0.8240 0.9902 0.2841 0.044 Uiso 1 1 calc R
H40B H 0.7661 1.0550 0.2387 0.044 Uiso 1 1 calc R
C41 C 0.6836(3) 0.8605(3) 0.1467(2) 0.0282(10) Uani 1 1 d .
C42 C 0.6532(3) 0.9279(3) 0.1089(2) 0.0309(10) Uani 1 1 d .
H42 H 0.7031 0.9680 0.0905 0.037 Uiso 1 1 calc R
C43 C 0.5507(4) 0.9373(4) 0.0977(3) 0.0363(11) Uani 1 1 d .
H43 H 0.5306 0.9839 0.0719 0.044 Uiso 1 1 calc R
C44 C 0.4770(4) 0.8789(4) 0.1241(3) 0.0399(12) Uani 1 1 d .
H44 H 0.4066 0.8847 0.1157 0.048 Uiso 1 1 calc R
C45 C 0.5065(4) 0.8125(4) 0.1625(3) 0.0413(12) Uani 1 1 d .
H45 H 0.4562 0.7731 0.1811 0.050 Uiso 1 1 calc R
C46 C 0.6097(3) 0.8031(3) 0.1740(2) 0.0312(10) Uani 1 1 d .
H46 H 0.6297 0.7575 0.2006 0.037 Uiso 1 1 calc R
C47 C 1.1157(3) 0.9115(3) 0.1160(2) 0.0268(9) Uani 1 1 d .
C48 C 1.1802(3) 0.8308(3) 0.0739(2) 0.0328(10) Uani 1 1 d .
C49 C 1.2058(4) 0.7450(4) 0.0941(3) 0.0376(11) Uani 1 1 d .
C50 C 1.2658(4) 0.6737(4) 0.0532(3) 0.0417(12) Uani 1 1 d .
H50 H 1.2821 0.6150 0.0686 0.050 Uiso 1 1 calc R
C51 C 1.3014(4) 0.6878(4) -0.0091(3) 0.0483(14) Uani 1 1 d .
H51 H 1.3420 0.6391 -0.0376 0.058 Uiso 1 1 calc R
C52 C 1.2769(4) 0.7755(4) -0.0298(3) 0.0453(13) Uani 1 1 d .
C53 C 1.2217(4) 0.8477(3) 0.0106(3) 0.0360(11) Uani 1 1 d .
H53 H 1.2106 0.9091 -0.0031 0.043 Uiso 1 1 calc R
C54 C 0.9817(3) 0.7406(3) 0.0057(2) 0.0238(9) Uani 1 1 d .
C55 C 1.0073(3) 0.6393(3) -0.0185(2) 0.0303(10) Uani 1 1 d .
H55 H 1.0089 0.5973 0.0138 0.036 Uiso 1 1 calc R
C56 C 1.0305(4) 0.5978(4) -0.0881(3) 0.0379(11) Uani 1 1 d .
H56 H 1.0489 0.5287 -0.1033 0.045 Uiso 1 1 calc R
C57 C 1.0266(3) 0.6579(4) -0.1353(2) 0.0359(11) Uani 1 1 d .
C58 C 1.0019(3) 0.7595(4) -0.1135(2) 0.0352(11) Uani 1 1 d .
H58 H 1.0004 0.8010 -0.1462 0.042 Uiso 1 1 calc R
C59 C 0.9795(3) 0.7996(3) -0.0433(2) 0.0285(10) Uani 1 1 d .
H59 H 0.9621 0.8692 -0.0281 0.034 Uiso 1 1 calc R
C60 C 0.7745(3) 0.6948(3) 0.0416(2) 0.0259(9) Uani 1 1 d .
C61 C 0.6776(3) 0.6107(3) -0.0709(2) 0.0299(10) Uani 1 1 d .
C62 C 0.7189(4) 0.5687(4) -0.1359(3) 0.0428(12) Uani 1 1 d .
H62 H 0.7858 0.5926 -0.1453 0.051 Uiso 1 1 calc R
C63 C 0.6617(5) 0.4917(4) -0.1870(3) 0.0492(14) Uani 1 1 d .
H63 H 0.6892 0.4633 -0.2317 0.059 Uiso 1 1 calc R
C64 C 0.5647(5) 0.4562(4) -0.1731(3) 0.0536(16) Uani 1 1 d .
H64 H 0.5256 0.4035 -0.2082 0.064 Uiso 1 1 calc R
C65 C 0.5243(4) 0.4973(4) -0.1079(3) 0.0469(13) Uani 1 1 d .
H65 H 0.4578 0.4724 -0.0985 0.056 Uiso 1 1 calc R
C66 C 0.5808(4) 0.5748(4) -0.0561(3) 0.0376(11) Uani 1 1 d .
H66 H 0.5534 0.6028 -0.0114 0.045 Uiso 1 1 calc R
C67 C 0.8166(6) 0.7191(5) 0.7130(3) 0.072(2) Uani 1 1 d .
H67B H 0.7898 0.7832 0.7083 0.108 Uiso 1 1 calc R
H67C H 0.8688 0.7356 0.7519 0.108 Uiso 1 1 calc R
H67A H 0.7608 0.6725 0.7230 0.108 Uiso 1 1 calc R
C68 C 0.8632(4) 0.6668(4) 0.6450(3) 0.0543(15) Uani 1 1 d .
H68B H 0.9183 0.7147 0.6343 0.065 Uiso 1 1 calc R
H68A H 0.8940 0.6044 0.6507 0.065 Uiso 1 1 calc R
C69 C 0.3878(5) 0.1710(5) 0.1618(3) 0.0657(17) Uani 1 1 d .
H69C H 0.4611 0.1673 0.1697 0.099 Uiso 1 1 calc R
H69A H 0.3493 0.1351 0.1921 0.099 Uiso 1 1 calc R
H69B H 0.3732 0.2439 0.1735 0.099 Uiso 1 1 calc R
C70 C 0.3574(4) 0.1210(4) 0.0868(3) 0.0433(12) Uani 1 1 d .
H70B H 0.3996 0.1547 0.0563 0.052 Uiso 1 1 calc R
H70A H 0.3710 0.0470 0.0755 0.052 Uiso 1 1 calc R

loop_
_atom_site_aniso_label
_atom_site_aniso_U_11
_atom_site_aniso_U_22
_atom_site_aniso_U_33
_atom_site_aniso_U_23
_atom_site_aniso_U_13
_atom_site_aniso_U_12
Cl1 0.0669(9) 0.0609(9) 0.0398(7) 0.0141(6) 0.0007(6) 0.0168(7)
Cl2 0.0902(12) 0.0520(9) 0.0768(11) 0.0174(8) 0.0541(10) 0.0206(8)
Cl3 0.0643(10) 0.0803(11) 0.0320(7) -0.0050(7) 0.0101(6) 0.0267(8)
Cl4 0.0684(9) 0.0462(7) 0.0417(7) 0.0144(6) -0.0028(6) 0.0149(7)
Cl5 0.1043(14) 0.0506(9) 0.0850(12) 0.0128(8) 0.0702(11) 0.0127(9)
Cl6 0.0592(9) 0.0829(11) 0.0295(7) -0.0029(7) 0.0099(6) 0.0260(8)
S1 0.0386(7) 0.0225(5) 0.0363(6) 0.0109(5) -0.0030(5) -0.0041(5)
S2 0.0389(7) 0.0223(5) 0.0357(6) 0.0125(5) -0.0037(5) -0.0041(5)
O1 0.0349(17) 0.0285(16) 0.0280(16) 0.0075(13) 0.0032(13) -0.0027(13)
O2 0.0363(19) 0.0236(16) 0.050(2) -0.0047(15) 0.0157(15) -0.0056(14)
O3 0.0351(17) 0.0305(16) 0.0256(16) 0.0108(13) 0.0011(13) -0.0039(14)
O4 0.0289(17) 0.0252(16) 0.0382(18) 0.0031(14) 0.0095(14) -0.0036(13)
O5 0.065(3) 0.038(2) 0.043(2) 0.0177(16) 0.0058(18) -0.0121(18)
O6 0.0319(18) 0.0383(19) 0.055(2) 0.0259(16) 0.0047(15) 0.0046(15)
N1 0.029(2) 0.0231(18) 0.034(2) -0.0014(16) 0.0114(16) -0.0066(16)
N2 0.035(2) 0.0246(19) 0.040(2) -0.0076(17) 0.0139(18) -0.0039(17)
N3 0.040(2) 0.0219(18) 0.026(2) 0.0070(15) 0.0050(16) -0.0012(16)
N4 0.032(2) 0.0230(18) 0.0251(19) -0.0006(15) 0.0069(15) 0.0015(16)
N5 0.032(2) 0.0211(18) 0.038(2) -0.0029(16) 0.0093(17) -0.0042(16)
N6 0.034(2) 0.0191(17) 0.028(2) 0.0063(15) -0.0025(16) -0.0021(15)
C1 0.034(2) 0.025(2) 0.022(2) 0.0056(18) 0.0048(18) -0.0021(19)
C2 0.027(2) 0.020(2) 0.022(2) 0.0044(17) 0.0089(17) -0.0001(17)
C3 0.030(2) 0.021(2) 0.024(2) 0.0044(17) 0.0008(18) -0.0022(18)
C4 0.031(2) 0.021(2) 0.029(2) 0.0009(18) 0.0055(19) -0.0028(18)
C5 0.034(2) 0.022(2) 0.029(2) 0.0058(18) 0.0053(19) -0.0033(19)
C6 0.036(3) 0.029(2) 0.051(3) -0.005(2) 0.018(2) -0.004(2)
C7 0.036(3) 0.035(3) 0.039(3) -0.006(2) 0.014(2) -0.004(2)
C8 0.035(2) 0.024(2) 0.022(2) 0.0000(18) 0.0074(18) -0.0038(19)
C9 0.040(3) 0.031(2) 0.039(3) 0.012(2) 0.005(2) -0.003(2)
C10 0.028(3) 0.040(3) 0.069(4) 0.019(3) 0.008(2) -0.010(2)
C11 0.032(3) 0.038(3) 0.055(3) 0.007(2) -0.004(2) 0.000(2)
C12 0.045(3) 0.050(3) 0.045(3) 0.016(3) 0.003(2) 0.013(3)
C13 0.046(3) 0.035(3) 0.040(3) 0.014(2) 0.013(2) 0.005(2)
C14 0.033(2) 0.024(2) 0.032(2) 0.0038(19) 0.0088(19) 0.0004(19)
C15 0.025(2) 0.021(2) 0.046(3) -0.001(2) 0.002(2) -0.0038(18)
C16 0.027(2) 0.034(3) 0.042(3) 0.001(2) -0.003(2) -0.006(2)
C17 0.031(3) 0.034(3) 0.051(3) -0.001(2) -0.008(2) 0.006(2)
C18 0.032(3) 0.036(3) 0.061(4) 0.000(2) 0.003(2) 0.006(2)
C19 0.040(3) 0.037(3) 0.057(3) 0.007(2) 0.025(3) 0.001(2)
C20 0.037(3) 0.026(2) 0.048(3) -0.001(2) 0.006(2) 0.007(2)
C21 0.024(2) 0.021(2) 0.027(2) 0.0041(17) 0.0025(17) 0.0014(17)
C22 0.031(2) 0.024(2) 0.030(2) 0.0064(18) -0.0017(19) 0.0027(19)
C23 0.039(3) 0.026(2) 0.036(3) -0.002(2) 0.003(2) 0.010(2)
C24 0.035(3) 0.045(3) 0.027(2) -0.002(2) 0.005(2) 0.013(2)
C25 0.038(3) 0.051(3) 0.033(3) 0.018(2) 0.010(2) 0.015(2)
C26 0.035(3) 0.033(2) 0.042(3) 0.018(2) 0.011(2) 0.012(2)
C27 0.028(2) 0.024(2) 0.023(2) 0.0049(17) 0.0081(17) 0.0014(18)
C28 0.040(3) 0.023(2) 0.027(2) 0.0081(18) -0.0010(19) -0.0047(19)
C29 0.049(3) 0.031(2) 0.032(3) 0.008(2) 0.000(2) -0.008(2)
C30 0.075(4) 0.035(3) 0.034(3) 0.003(2) -0.003(3) 0.001(3)
C31 0.070(4) 0.039(3) 0.037(3) 0.012(2) -0.017(3) -0.016(3)
C32 0.045(3) 0.060(4) 0.057(4) 0.029(3) -0.012(3) -0.027(3)
C33 0.042(3) 0.046(3) 0.038(3) 0.015(2) -0.003(2) -0.007(2)
C34 0.025(2) 0.020(2) 0.024(2) 0.0066(17) 0.0046(17) -0.0033(17)
C35 0.031(2) 0.0165(19) 0.023(2) 0.0071(16) -0.0014(17) 0.0009(17)
C36 0.023(2) 0.018(2) 0.023(2) 0.0052(16) 0.0051(16) 0.0036(16)
C37 0.027(2) 0.019(2) 0.023(2) 0.0064(17) 0.0042(17) -0.0003(17)
C38 0.024(2) 0.022(2) 0.024(2) 0.0042(17) 0.0051(17) 0.0011(17)
C39 0.039(3) 0.029(2) 0.037(3) 0.000(2) 0.014(2) 0.001(2)
C40 0.033(3) 0.035(3) 0.031(3) -0.010(2) 0.009(2) -0.002(2)
C41 0.030(2) 0.025(2) 0.027(2) 0.0013(18) 0.0055(18) 0.0009(18)
C42 0.030(2) 0.029(2) 0.037(3) 0.012(2) 0.0080(19) 0.0045(19)
C43 0.034(3) 0.036(3) 0.040(3) 0.010(2) 0.004(2) 0.008(2)
C44 0.025(2) 0.038(3) 0.051(3) 0.001(2) -0.002(2) 0.004(2)
C45 0.033(3) 0.040(3) 0.050(3) 0.011(2) 0.007(2) -0.003(2)
C46 0.028(2) 0.031(2) 0.035(3) 0.012(2) 0.0036(19) -0.0020(19)
C47 0.034(2) 0.020(2) 0.025(2) 0.0040(17) 0.0019(18) -0.0018(18)
C48 0.029(2) 0.026(2) 0.039(3) 0.001(2) 0.001(2) -0.0020(19)
C49 0.033(3) 0.032(3) 0.044(3) 0.007(2) -0.005(2) -0.003(2)
C50 0.033(3) 0.028(2) 0.057(3) -0.002(2) -0.006(2) 0.008(2)
C51 0.032(3) 0.034(3) 0.067(4) -0.009(3) 0.014(3) 0.008(2)
C52 0.040(3) 0.029(3) 0.058(3) -0.003(2) 0.018(3) -0.003(2)
C53 0.038(3) 0.018(2) 0.044(3) -0.005(2) 0.000(2) 0.0045(19)
C54 0.021(2) 0.023(2) 0.027(2) 0.0045(17) 0.0041(17) 0.0016(17)
C55 0.035(2) 0.022(2) 0.033(2) 0.0032(19) -0.0037(19) 0.0063(19)
C56 0.041(3) 0.029(2) 0.038(3) -0.002(2) -0.003(2) 0.012(2)
C57 0.027(2) 0.052(3) 0.024(2) 0.001(2) 0.0013(18) 0.006(2)
C58 0.033(3) 0.045(3) 0.031(3) 0.012(2) 0.004(2) 0.012(2)
C59 0.026(2) 0.032(2) 0.030(2) 0.0099(19) 0.0072(18) 0.0121(19)
C60 0.027(2) 0.024(2) 0.027(2) 0.0066(18) 0.0048(18) 0.0047(18)
C61 0.037(3) 0.021(2) 0.031(2) 0.0089(18) -0.0067(19) -0.0052(19)
C62 0.055(3) 0.038(3) 0.033(3) 0.008(2) 0.002(2) -0.006(2)
C63 0.069(4) 0.043(3) 0.030(3) 0.002(2) -0.003(3) -0.010(3)
C64 0.081(4) 0.034(3) 0.039(3) 0.005(2) -0.025(3) -0.010(3)
C65 0.037(3) 0.044(3) 0.060(4) 0.021(3) -0.014(3) -0.013(2)
C66 0.040(3) 0.034(3) 0.038(3) 0.009(2) 0.000(2) 0.001(2)
C67 0.094(5) 0.049(4) 0.066(4) 0.013(3) -0.031(4) -0.013(4)
C68 0.034(3) 0.049(3) 0.085(5) 0.029(3) 0.001(3) -0.001(3)
C69 0.047(4) 0.081(5) 0.071(4) 0.027(4) -0.006(3) -0.002(3)
C70 0.035(3) 0.047(3) 0.054(3) 0.025(3) 0.003(2) -0.001(2)

loop_
_atom_type_symbol
_atom_type_description
_atom_type_scat_dispersion_real
_atom_type_scat_dispersion_imag
_atom_type_scat_source
C C 0.0033 0.0016 'International Tables Vol C Tables 4.2.6.8 and 6.1.1.4'
H H 0.0000 0.0000 'International Tables Vol C Tables 4.2.6.8 and 6.1.1.4'
N N 0.0061 0.0033 'International Tables Vol C Tables 4.2.6.8 and 6.1.1.4'
O O 0.0106 0.0060 'International Tables Vol C Tables 4.2.6.8 and 6.1.1.4'
S S 0.1246 0.1234 'International Tables Vol C Tables 4.2.6.8 and 6.1.1.4'
Cl Cl 0.1484 0.1585 'International Tables Vol C Tables 4.2.6.8 and 6.1.1.4'

loop_
_geom_angle_atom_site_label_1
_geom_angle_atom_site_label_2
_geom_angle_atom_site_label_3
_geom_angle
C1 O1 H1 112.6
C34 O3 H3 109.5
C68 O5 H5A 109.5
C70 O6 H6 109.5
C5 N1 C1 121.3(4)
C5 N1 C7 109.3(4)
C1 N1 C7 120.1(3)
C5 N2 C6 112.1(4)
C5 N2 H2 124.0
C6 N2 H2 123.9
C27 N3 C28 125.5(4)
C27 N3 H3A 117.3
C28 N3 H3A 117.3
C38 N4 C34 120.5(3)
C38 N4 C40 109.6(3)
C34 N4 C40 121.3(3)
C38 N5 C39 112.6(4)
C38 N5 H5 123.7
C39 N5 H5 123.7
C60 N6 C61 127.4(4)
C60 N6 H6A 116.3
C61 N6 H6A 116.3
O1 C1 N1 106.6(3)
O1 C1 C8 112.9(3)
N1 C1 C8 109.6(3)
O1 C1 C2 112.0(3)
N1 C1 C2 105.5(3)
C8 C1 C2 109.8(3)
C27 C2 C3 110.2(3)
C27 C2 C1 112.6(3)
C3 C2 C1 112.2(3)
C27 C2 H2A 107.2
C3 C2 H2A 107.2
C1 C2 H2A 107.2
C4 C3 C21 114.0(3)
C4 C3 C2 109.5(3)
C21 C3 C2 109.0(3)
C4 C3 H3B 108.1
C21 C3 H3B 108.1
C2 C3 H3B 108.1
C14 C4 C5 117.7(4)
C14 C4 C3 125.0(4)
C5 C4 C3 116.7(4)
N2 C5 N1 109.6(4)
N2 C5 C4 125.5(4)
N1 C5 C4 124.9(4)
N2 C6 C7 102.2(4)
N2 C6 H6B 111.3
C7 C6 H6B 111.3
N2 C6 H6C 111.3
C7 C6 H6C 111.3
H6B C6 H6C 109.2
N1 C7 C6 102.8(4)
N1 C7 H7B 111.2
C6 C7 H7B 111.2
N1 C7 H7A 111.2
C6 C7 H7A 111.2
H7B C7 H7A 109.1
C9 C8 C13 118.0(4)
C9 C8 C1 122.0(4)
C13 C8 C1 119.9(4)
C8 C9 C10 120.4(5)
C8 C9 H9 119.8
C10 C9 H9 119.8
C11 C10 C9 121.0(5)
C11 C10 H10 119.5
C9 C10 H10 119.5
C12 C11 C10 118.5(5)
C12 C11 H11 120.7
C10 C11 H11 120.7
C13 C12 C11 120.2(5)
C13 C12 H12 119.9
C11 C12 H12 119.9
C12 C13 C8 121.8(5)
C12 C13 H13 119.1
C8 C13 H13 119.1
O2 C14 C4 124.0(4)
O2 C14 C15 114.9(4)
C4 C14 C15 121.1(4)
C16 C15 C20 117.5(4)
C16 C15 C14 123.8(4)
C20 C15 C14 118.6(4)
C17 C16 C15 121.6(5)
C17 C16 Cl1 119.0(4)
C15 C16 Cl1 119.4(4)
C18 C17 C16 120.8(5)
C18 C17 H17 119.6
C16 C17 H17 119.6
C17 C18 C19 118.5(5)
C17 C18 H18 120.8
C19 C18 H18 120.8
C20 C19 C18 122.7(5)
C20 C19 Cl2 117.9(4)
C18 C19 Cl2 119.3(4)
C19 C20 C15 118.8(5)
C19 C20 H20 120.6
C15 C20 H20 120.6
C26 C21 C22 118.2(4)
C26 C21 C3 121.6(4)
C22 C21 C3 120.1(4)
C23 C22 C21 121.4(4)
C23 C22 H22 119.3
C21 C22 H22 119.3
C24 C23 C22 118.6(4)
C24 C23 H23 120.7
C22 C23 H23 120.7
C25 C24 C23 121.4(4)
C25 C24 Cl3 119.8(4)
C23 C24 Cl3 118.8(4)
C24 C25 C26 119.6(4)
C24 C25 H25 120.2
C26 C25 H25 120.2
C21 C26 C25 120.8(4)
C21 C26 H26 119.6
C25 C26 H26 119.6
N3 C27 C2 112.8(4)
N3 C27 S1 124.9(3)
C2 C27 S1 122.2(3)
C33 C28 C29 120.4(4)
C33 C28 N3 121.2(4)
C29 C28 N3 118.4(4)
C28 C29 C30 120.1(5)
C28 C29 H29 120.0
C30 C29 H29 120.0
C31 C30 C29 119.8(5)
C31 C30 H30 120.1
C29 C30 H30 120.1
C30 C31 C32 120.3(5)
C30 C31 H31 119.9
C32 C31 H31 119.9
C31 C32 C33 120.7(5)
C31 C32 H32 119.6
C33 C32 H32 119.6
C28 C33 C32 118.8(5)
C28 C33 H33 120.6
C32 C33 H33 120.6
O3 C34 N4 107.2(3)
O3 C34 C41 112.9(3)
N4 C34 C41 109.1(3)
O3 C34 C35 112.6(3)
N4 C34 C35 105.5(3)
C41 C34 C35 109.1(3)
C60 C35 C36 111.2(3)
C60 C35 C34 112.4(3)
C36 C35 C34 112.6(3)
C60 C35 H35 106.7
C36 C35 H35 106.7
C34 C35 H35 106.7
C54 C36 C37 114.7(3)
C54 C36 C35 107.7(3)
C37 C36 C35 109.2(3)
C54 C36 H36 108.4
C37 C36 H36 108.4
C35 C36 H36 108.4
C38 C37 C47 117.9(4)
C38 C37 C36 117.8(4)
C47 C37 C36 124.1(3)
N5 C38 N4 109.1(3)
N5 C38 C37 126.0(4)
N4 C38 C37 124.8(4)
N5 C39 C40 102.6(3)
N5 C39 H39B 111.2
C40 C39 H39B 111.2
N5 C39 H39A 111.2
C40 C39 H39A 111.2
H39B C39 H39A 109.2
N4 C40 C39 102.7(3)
N4 C40 H40A 111.2
C39 C40 H40A 111.2
N4 C40 H40B 111.2
C39 C40 H40B 111.2
H40A C40 H40B 109.1
C42 C41 C46 119.2(4)
C42 C41 C34 119.0(4)
C46 C41 C34 121.7(4)
C43 C42 C41 120.5(4)
C43 C42 H42 119.7
C41 C42 H42 119.7
C42 C43 C44 120.2(4)
C42 C43 H43 119.9
C44 C43 H43 119.9
C45 C44 C43 119.7(4)
C45 C44 H44 120.1
C43 C44 H44 120.1
C44 C45 C46 120.2(5)
C44 C45 H45 119.9
C46 C45 H45 119.9
C41 C46 C45 120.2(4)
C41 C46 H46 119.9
C45 C46 H46 119.9
O4 C47 C37 124.4(4)
O4 C47 C48 115.1(4)
C37 C47 C48 120.5(4)
C49 C48 C53 117.7(4)
C49 C48 C47 124.5(4)
C53 C48 C47 117.8(4)
C48 C49 C50 121.9(5)
C48 C49 Cl4 120.3(4)
C50 C49 Cl4 117.8(4)
C51 C50 C49 120.1(5)
C51 C50 H50 119.9
C49 C50 H50 119.9
C50 C51 C52 118.5(5)
C50 C51 H51 120.7
C52 C51 H51 120.7
C53 C52 C51 122.2(5)
C53 C52 Cl5 118.7(4)
C51 C52 Cl5 119.1(4)
C52 C53 C48 119.4(5)
C52 C53 H53 120.3
C48 C53 H53 120.3
C55 C54 C59 117.4(4)
C55 C54 C36 121.8(4)
C59 C54 C36 120.7(4)
C56 C55 C54 121.9(4)
C56 C55 H55 119.0
C54 C55 H55 119.0
C57 C56 C55 119.2(4)
C57 C56 H56 120.4
C55 C56 H56 120.4
C56 C57 C58 120.9(4)
C56 C57 Cl6 119.8(4)
C58 C57 Cl6 119.2(4)
C57 C58 C59 118.8(4)
C57 C58 H58 120.6
C59 C58 H58 120.6
C58 C59 C54 121.7(4)
C58 C59 H59 119.1
C54 C59 H59 119.1
N6 C60 C35 113.2(3)
N6 C60 S2 124.9(3)
C35 C60 S2 121.9(3)
C66 C61 C62 120.7(4)
C66 C61 N6 120.9(4)
C62 C61 N6 118.4(4)
C63 C62 C61 119.6(5)
C63 C62 H62 120.2
C61 C62 H62 120.2
C64 C63 C62 120.1(5)
C64 C63 H63 120.0
C62 C63 H63 120.0
C63 C64 C65 120.1(5)
C63 C64 H64 119.9
C65 C64 H64 119.9
C64 C65 C66 120.4(5)
C64 C65 H65 119.8
C66 C65 H65 119.8
C61 C66 C65 119.1(5)
C61 C66 H66 120.5
C65 C66 H66 120.5
C68 C67 H67B 109.5
C68 C67 H67C 109.5
H67B C67 H67C 109.5
C68 C67 H67A 109.5
H67B C67 H67A 109.5
H67C C67 H67A 109.5
O5 C68 C67 111.4(5)
O5 C68 H68B 109.3
C67 C68 H68B 109.3
O5 C68 H68A 109.3
C67 C68 H68A 109.3
H68B C68 H68A 108.0
C70 C69 H69C 109.5
C70 C69 H69A 109.5
H69C C69 H69A 109.5
C70 C69 H69B 109.5
H69C C69 H69B 109.5
H69A C69 H69B 109.5
O6 C70 C69 112.3(5)
O6 C70 H70B 109.1
C69 C70 H70B 109.1
O6 C70 H70A 109.1
C69 C70 H70A 109.1
H70B C70 H70A 107.9

loop_
_geom_bond_atom_site_label_1
_geom_bond_atom_site_label_2
_geom_bond_distance
Cl1 C16 1.743(5)
Cl2 C19 1.753(5)
Cl3 C24 1.749(5)
Cl4 C49 1.753(5)
Cl5 C52 1.746(6)
Cl6 C57 1.752(5)
S1 C27 1.666(4)
S2 C60 1.666(4)
O1 C1 1.415(5)
O1 H1 0.8400
O2 C14 1.271(5)
O3 C34 1.410(5)
O3 H3 0.8400
O4 C47 1.274(5)
O5 C68 1.466(7)
O5 H5A 0.8400
O6 C70 1.399(6)
O6 H6 0.8400
N1 C5 1.358(6)
N1 C1 1.454(5)
N1 C7 1.474(5)
N2 C5 1.337(5)
N2 C6 1.461(6)
N2 H2 0.8800
N3 C27 1.320(5)
N3 C28 1.433(5)
N3 H3A 0.8800
N4 C38 1.367(5)
N4 C34 1.447(5)
N4 C40 1.485(5)
N5 C38 1.336(5)
N5 C39 1.467(5)
N5 H5 0.8800
N6 C60 1.321(5)
N6 C61 1.424(5)
N6 H6A 0.8800
C1 C8 1.525(6)
C1 C2 1.561(5)
C2 C27 1.526(6)
C2 C3 1.542(6)
C2 H2A 1.0000
C3 C4 1.529(6)
C3 C21 1.533(6)
C3 H3B 1.0000
C4 C14 1.409(6)
C4 C5 1.418(6)
C6 C7 1.526(6)
C6 H6B 0.9900
C6 H6C 0.9900
C7 H7B 0.9900
C7 H7A 0.9900
C8 C9 1.378(6)
C8 C13 1.390(6)
C9 C10 1.389(7)
C9 H9 0.9500
C10 C11 1.384(7)
C10 H10 0.9500
C11 C12 1.383(7)
C11 H11 0.9500
C12 C13 1.371(7)
C12 H12 0.9500
C13 H13 0.9500
C14 C15 1.510(6)
C15 C16 1.385(7)
C15 C20 1.434(7)
C16 C17 1.385(7)
C17 C18 1.362(7)
C17 H17 0.9500
C18 C19 1.388(7)
C18 H18 0.9500
C19 C20 1.364(6)
C20 H20 0.9500
C21 C26 1.383(6)
C21 C22 1.399(6)
C22 C23 1.380(6)
C22 H22 0.9500
C23 C24 1.377(7)
C23 H23 0.9500
C24 C25 1.371(7)
C25 C26 1.385(6)
C25 H25 0.9500
C26 H26 0.9500
C28 C33 1.379(7)
C28 C29 1.386(6)
C29 C30 1.390(7)
C29 H29 0.9500
C30 C31 1.370(8)
C30 H30 0.9500
C31 C32 1.375(8)
C31 H31 0.9500
C32 C33 1.399(7)
C32 H32 0.9500
C33 H33 0.9500
C34 C41 1.533(6)
C34 C35 1.555(6)
C35 C60 1.535(6)
C35 C36 1.540(6)
C35 H35 1.0000
C36 C54 1.517(5)
C36 C37 1.523(5)
C36 H36 1.0000
C37 C38 1.407(6)
C37 C47 1.410(6)
C39 C40 1.524(6)
C39 H39B 0.9900
C39 H39A 0.9900
C40 H40A 0.9900
C40 H40B 0.9900
C41 C42 1.384(6)
C41 C46 1.391(6)
C42 C43 1.382(6)
C42 H42 0.9500
C43 C44 1.387(7)
C43 H43 0.9500
C44 C45 1.378(7)
C44 H44 0.9500
C45 C46 1.392(7)
C45 H45 0.9500
C46 H46 0.9500
C47 C48 1.513(6)
C48 C49 1.374(6)
C48 C53 1.428(7)
C49 C50 1.390(7)
C50 C51 1.368(8)
C50 H50 0.9500
C51 C52 1.398(8)
C51 H51 0.9500
C52 C53 1.354(6)
C53 H53 0.9500
C54 C55 1.389(6)
C54 C59 1.394(6)
C55 C56 1.381(6)
C55 H55 0.9500
C56 C57 1.378(7)
C56 H56 0.9500
C57 C58 1.384(7)
C58 C59 1.387(6)
C58 H58 0.9500
C59 H59 0.9500
C61 C66 1.386(7)
C61 C62 1.392(7)
C62 C63 1.387(7)
C62 H62 0.9500
C63 C64 1.382(8)
C63 H63 0.9500
C64 C65 1.387(8)
C64 H64 0.9500
C65 C66 1.393(7)
C65 H65 0.9500
C66 H66 0.9500
C67 C68 1.502(9)
C67 H67B 0.9800
C67 H67C 0.9800
C67 H67A 0.9800
C68 H68B 0.9900
C68 H68A 0.9900
C69 C70 1.474(8)
C69 H69C 0.9800
C69 H69A 0.9800
C69 H69B 0.9800
C70 H70B 0.9900
C70 H70A 0.9900

loop_
_geom_hbond_atom_site_label_D
_geom_hbond_atom_site_label_H
_geom_hbond_atom_site_label_A
_geom_hbond_distance_DH
_geom_hbond_distance_HA
_geom_hbond_distance_DA
_geom_hbond_angle_DHA
N2 H2 O2 0.88 2.01 2.601(8) 123.1
O1 H1 S1 0.84 2.43 3.132(3) 142.3

loop_
_geom_torsion_atom_site_label_1
_geom_torsion_atom_site_label_2
_geom_torsion_atom_site_label_3
_geom_torsion_atom_site_label_4
_geom_torsion
C5 N1 C1 O1 -78.6(5)
C7 N1 C1 O1 64.4(5)
C5 N1 C1 C8 158.9(4)
C7 N1 C1 C8 -58.1(5)
C5 N1 C1 C2 40.7(5)
C7 N1 C1 C2 -176.3(4)
O1 C1 C2 C27 -69.3(4)
N1 C1 C2 C27 175.1(3)
C8 C1 C2 C27 57.0(4)
O1 C1 C2 C3 55.8(4)
N1 C1 C2 C3 -59.8(4)
C8 C1 C2 C3 -177.9(3)
C27 C2 C3 C4 -179.9(3)
C1 C2 C3 C4 53.8(4)
C27 C2 C3 C21 -54.6(4)
C1 C2 C3 C21 179.0(3)
C21 C3 C4 C14 40.2(6)
C2 C3 C4 C14 162.5(4)
C21 C3 C4 C5 -148.6(4)
C2 C3 C4 C5 -26.3(5)
C6 N2 C5 N1 -3.9(6)
C6 N2 C5 C4 175.0(4)
C1 N1 C5 N2 162.4(4)
C7 N1 C5 N2 15.9(5)
C1 N1 C5 C4 -16.5(7)
C7 N1 C5 C4 -163.0(4)
C14 C4 C5 N2 0.7(7)
C3 C4 C5 N2 -171.1(4)
C14 C4 C5 N1 179.5(4)
C3 C4 C5 N1 7.6(7)
C5 N2 C6 C7 -8.9(6)
C5 N1 C7 C6 -20.6(5)
C1 N1 C7 C6 -167.6(4)
N2 C6 C7 N1 16.9(5)
O1 C1 C8 C9 12.5(6)
N1 C1 C8 C9 131.2(4)
C2 C1 C8 C9 -113.3(4)
O1 C1 C8 C13 -169.7(4)
N1 C1 C8 C13 -51.0(5)
C2 C1 C8 C13 64.5(5)
C13 C8 C9 C10 -0.7(7)
C1 C8 C9 C10 177.1(4)
C8 C9 C10 C11 0.5(8)
C9 C10 C11 C12 0.0(8)
C10 C11 C12 C13 -0.2(8)
C11 C12 C13 C8 0.0(8)
C9 C8 C13 C12 0.5(7)
C1 C8 C13 C12 -177.4(4)
C5 C4 C14 O2 10.1(7)
C3 C4 C14 O2 -178.7(4)
C5 C4 C14 C15 -170.7(4)
C3 C4 C14 C15 0.5(7)
O2 C14 C15 C16 -106.2(5)
C4 C14 C15 C16 74.5(6)
O2 C14 C15 C20 70.6(6)
C4 C14 C15 C20 -108.6(5)
C20 C15 C16 C17 1.9(7)
C14 C15 C16 C17 178.8(4)
C20 C15 C16 Cl1 -179.0(3)
C14 C15 C16 Cl1 -2.1(6)
C15 C16 C17 C18 0.4(7)
Cl1 C16 C17 C18 -178.7(4)
C16 C17 C18 C19 -1.0(7)
C17 C18 C19 C20 -0.9(8)
C17 C18 C19 Cl2 178.8(4)
C18 C19 C20 C15 3.2(8)
Cl2 C19 C20 C15 -176.5(4)
C16 C15 C20 C19 -3.6(7)
C14 C15 C20 C19 179.3(4)
C4 C3 C21 C26 62.0(5)
C2 C3 C21 C26 -60.6(5)
C4 C3 C21 C22 -122.5(4)
C2 C3 C21 C22 114.9(4)
C26 C21 C22 C23 -2.5(7)
C3 C21 C22 C23 -178.1(4)
C21 C22 C23 C24 1.9(7)
C22 C23 C24 C25 0.2(7)
C22 C23 C24 Cl3 -180.0(4)
C23 C24 C25 C26 -1.5(8)
Cl3 C24 C25 C26 178.6(4)
C22 C21 C26 C25 1.1(7)
C3 C21 C26 C25 176.7(4)
C24 C25 C26 C21 0.9(7)
C28 N3 C27 C2 -173.3(4)
C28 N3 C27 S1 3.2(6)
C3 C2 C27 N3 111.5(4)
C1 C2 C27 N3 -122.3(4)
C3 C2 C27 S1 -65.0(4)
C1 C2 C27 S1 61.1(5)
C27 N3 C28 C33 -75.5(6)
C27 N3 C28 C29 106.6(5)
C33 C28 C29 C30 -1.8(7)
N3 C28 C29 C30 176.1(4)
C28 C29 C30 C31 1.2(8)
C29 C30 C31 C32 0.2(8)
C30 C31 C32 C33 -1.0(8)
C29 C28 C33 C32 1.0(7)
N3 C28 C33 C32 -176.8(4)
C31 C32 C33 C28 0.4(8)
C38 N4 C34 O3 78.5(4)
C40 N4 C34 O3 -66.0(5)
C38 N4 C34 C41 -158.8(4)
C40 N4 C34 C41 56.6(5)
C38 N4 C34 C35 -41.7(5)
C40 N4 C34 C35 173.7(4)
O3 C34 C35 C60 70.8(4)
N4 C34 C35 C60 -172.6(3)
C41 C34 C35 C60 -55.4(4)
O3 C34 C35 C36 -55.7(4)
N4 C34 C35 C36 60.9(4)
C41 C34 C35 C36 178.1(3)
C60 C35 C36 C54 55.5(4)
C34 C35 C36 C54 -177.4(3)
C60 C35 C36 C37 -179.4(3)
C34 C35 C36 C37 -52.3(4)
C54 C36 C37 C38 143.8(4)
C35 C36 C37 C38 22.9(5)
C54 C36 C37 C47 -42.2(5)
C35 C36 C37 C47 -163.1(4)
C39 N5 C38 N4 5.4(5)
C39 N5 C38 C37 -173.9(4)
C34 N4 C38 N5 -163.8(4)
C40 N4 C38 N5 -15.5(5)
C34 N4 C38 C37 15.4(6)
C40 N4 C38 C37 163.7(4)
C47 C37 C38 N5 0.4(6)
C36 C37 C38 N5 174.8(4)
C47 C37 C38 N4 -178.7(4)
C36 C37 C38 N4 -4.3(6)
C38 N5 C39 C40 6.4(5)
C38 N4 C40 C39 18.7(5)
C34 N4 C40 C39 166.7(4)
N5 C39 C40 N4 -14.4(5)
O3 C34 C41 C42 169.5(4)
N4 C34 C41 C42 50.3(5)
C35 C34 C41 C42 -64.5(5)
O3 C34 C41 C46 -13.8(5)
N4 C34 C41 C46 -132.9(4)
C35 C34 C41 C46 112.3(4)
C46 C41 C42 C43 -0.8(7)
C34 C41 C42 C43 176.1(4)
C41 C42 C43 C44 -0.2(7)
C42 C43 C44 C45 1.0(7)
C43 C44 C45 C46 -0.8(7)
C42 C41 C46 C45 1.0(7)
C34 C41 C46 C45 -175.8(4)
C44 C45 C46 C41 -0.2(7)
C38 C37 C47 O4 -9.5(6)
C36 C37 C47 O4 176.4(4)
C38 C37 C47 C48 171.7(4)
C36 C37 C47 C48 -2.3(6)
O4 C47 C48 C49 109.1(5)
C37 C47 C48 C49 -72.0(6)
O4 C47 C48 C53 -67.5(5)
C37 C47 C48 C53 111.3(5)
C53 C48 C49 C50 -3.0(7)
C47 C48 C49 C50 -179.7(4)
C53 C48 C49 Cl4 178.5(3)
C47 C48 C49 Cl4 1.8(6)
C48 C49 C50 C51 0.1(7)
Cl4 C49 C50 C51 178.6(4)
C49 C50 C51 C52 0.6(8)
C50 C51 C52 C53 1.8(8)
C50 C51 C52 Cl5 -179.3(4)
C51 C52 C53 C48 -4.8(8)
Cl5 C52 C53 C48 176.3(4)
C49 C48 C53 C52 5.3(7)
C47 C48 C53 C52 -177.8(4)
C37 C36 C54 C55 128.9(4)
C35 C36 C54 C55 -109.4(4)
C37 C36 C54 C59 -54.2(5)
C35 C36 C54 C59 67.5(5)
C59 C54 C55 C56 0.4(7)
C36 C54 C55 C56 177.3(4)
C54 C55 C56 C57 -1.0(7)
C55 C56 C57 C58 1.3(7)
C55 C56 C57 Cl6 -179.0(4)
C56 C57 C58 C59 -1.0(7)
Cl6 C57 C58 C59 179.4(3)
C57 C58 C59 C54 0.3(7)
C55 C54 C59 C58 0.0(6)
C36 C54 C59 C58 -177.0(4)
C61 N6 C60 C35 177.2(4)
C61 N6 C60 S2 -0.5(7)
C36 C35 C60 N6 -108.7(4)
C34 C35 C60 N6 124.0(4)
C36 C35 C60 S2 69.1(4)
C34 C35 C60 S2 -58.2(4)
C60 N6 C61 C66 67.6(6)
C60 N6 C61 C62 -115.3(5)
C66 C61 C62 C63 1.3(7)
N6 C61 C62 C63 -175.8(4)
C61 C62 C63 C64 -0.7(8)
C62 C63 C64 C65 -0.1(8)
C63 C64 C65 C66 0.3(8)
C62 C61 C66 C65 -1.1(7)
N6 C61 C66 C65 175.9(4)
C64 C65 C66 C61 0.3(7)
